data_4345652
loop_
_publ_author_name
'Gordon, Zachary'
'Drummond, Michael J.'
'Matson, Ellen M.'
'Bogart, Justin A.'
'Schelter, Eric J.'
'Lord, Richard L.'
'Fout, Alison R.'

_publ_section_title
;
 Tuning the Fe(II/III) Redox Potential in Nonheme Fe(II)-Hydroxo Complexes
 through Primary and Secondary Coordination Sphere Modifications.
;
_journal_issue 9
_journal_name_full 'Inorganic chemistry'
_journal_page_first 4852
_journal_page_last 4863
_journal_paper_doi 10.1021/acs.inorgchem.6b03071
_journal_volume 56
_journal_year 2017
_chemical_formula_moiety 'C36 H30 Br3 Fe N7 O'
_chemical_formula_sum 'C36 H30 Br3 Fe N7 O'
_chemical_formula_weight 872.24
_space_group_crystal_system monoclinic
_space_group_IT_number 14
_space_group_name_Hall '-P 2ybc'
_space_group_name_H-M_alt 'P 1 21/c 1'
_symmetry_Int_Tables_number 14
_symmetry_space_group_name_Hall '-P 2ybc'
_symmetry_space_group_name_H-M 'P 1 21/c 1'
_audit_creation_date 2016-03-14
_audit_creation_method
; 
Olex2 1.2 
(compiled 2016.02.16 svn.r3265 for OlexSys, GUI svn.r5155) 
;
_cell_angle_alpha 90
_cell_angle_beta 92.915(2)
_cell_angle_gamma 90
_cell_formula_units_Z 4
_cell_length_a 12.7341(7)
_cell_length_b 16.2049(8)
_cell_length_c 16.4602(8)
_cell_measurement_reflns_used 9387
_cell_measurement_temperature 100.01
_cell_measurement_theta_max 2.43
_cell_measurement_theta_min 28.30
_cell_volume 3392.2(3)
_computing_cell_refinement 'SAINT V8.34A (Bruker, 2005)'
_computing_data_collection 'APEX2 V2013.10-0 (Bruker, 2013)'
_computing_data_reduction
; 
SAINT V8.34A, XPREP v2013/3, SADABS V2012/1, TWINABS V2012/1 
(Bruker, 2012 & 2013) 
;
_computing_molecular_graphics 'Olex2 (Dolomanov et al., 2009)'
_computing_publication_material 'Olex2 (Dolomanov et al., 2009)'
_computing_structure_refinement 'SHELX-2013-4 (Sheldrick, 2013)'
_computing_structure_solution 'SHELX-2013-4 (Sheldrick, 2013)'
_diffrn_ambient_temperature 100.01
_diffrn_detector 'Bruker Photon 100 area detector'
_diffrn_detector_type 'photon counter area detector'
_diffrn_measured_fraction_theta_full 0.9996
_diffrn_measured_fraction_theta_max 0.9960
_diffrn_measurement_device 'kappa diffractometer'
_diffrn_measurement_device_type 'Bruker D8 Venture/Photon 100'
_diffrn_measurement_method 'profile data from \f and \w scans'
_diffrn_radiation_monochromator 'multilayer mirrors'
_diffrn_radiation_probe x-ray
_diffrn_radiation_type 'Mo K\a'
_diffrn_radiation_wavelength 0.71073
_diffrn_radiation_wavelength_id cd59z
_diffrn_reflns_av_R_equivalents 0.0454
_diffrn_reflns_av_unetI/netI 0.0208
_diffrn_reflns_limit_h_max 17
_diffrn_reflns_limit_h_min -16
_diffrn_reflns_limit_k_max 21
_diffrn_reflns_limit_k_min -21
_diffrn_reflns_limit_l_max 21
_diffrn_reflns_limit_l_min -21
_diffrn_reflns_number 91171
_diffrn_reflns_theta_full 26.0000
_diffrn_reflns_theta_max 28.36
_diffrn_reflns_theta_min 2.34
_diffrn_source 'microfocus sealed X-ray tube'
_diffrn_source_target Mo
_diffrn_source_type 'Incoatec I\ms'
_diffrn_standards_number 0
_exptl_absorpt_coefficient_mu 4.020
_exptl_absorpt_correction_T_max 0.7875
_exptl_absorpt_correction_T_min 0.2674
_exptl_absorpt_correction_type integration
_exptl_absorpt_process_details
; 
SADABS-2014/4 (Bruker,2014) was used for absorption correction. 
wR2(int) was 0.1640 before and 0.0638 after correction. 
The Ratio of minimum to maximum transmission is 0.3396. 
The \l/2 correction factor is 0.00150. 
;
_exptl_crystal_colour brown
_exptl_crystal_density_diffrn 1.7078
_exptl_crystal_description column
_exptl_crystal_F_000 1734.7077
_exptl_crystal_id cd59z
_exptl_crystal_preparation
; 
The data crystal was mounted using oil (Parantone-N, Exxon) to a 
0.3 mm cryo-loop (Hampton Research) with the (0,-1,-1) scattering 
planes roughly normal to the spindle axis. 
;
_exptl_crystal_size_max 0.438
_exptl_crystal_size_mid 0.112
_exptl_crystal_size_min 0.096
_refine_diff_density_max 0.5934
_refine_diff_density_min -0.8386
_refine_diff_density_rms 0.1163
_refine_ls_d_res_high 0.7481
_refine_ls_d_res_low 8.7023
_refine_ls_goodness_of_fit_ref 1.0834
_refine_ls_hydrogen_treatment mixed
_refine_ls_matrix_type full
_refine_ls_number_constraints 54
_refine_ls_number_parameters 441
_refine_ls_number_reflns 8448
_refine_ls_number_restraints 0
_refine_ls_restrained_S_all 1.0834
_refine_ls_R_factor_all 0.0371
_refine_ls_R_factor_gt 0.0286
_refine_ls_shift/su_max 0.0000
_refine_ls_shift/su_mean 0.0000
_refine_ls_structure_factor_coef Fsqd
_refine_ls_weighting_details 'w=1/[\s^2^(Fo^2^)+(0.0259P)^2^+4.8535P] where P=(Fo^2^+2Fc^2^)/3'
_refine_ls_weighting_scheme calc
_refine_ls_wR_factor_gt 0.0634
_refine_ls_wR_factor_ref 0.0691
_reflns_Friedel_coverage 0.0
_reflns_limit_h_max 16
_reflns_limit_h_min -16
_reflns_limit_k_max 21
_reflns_limit_k_min 0
_reflns_limit_l_max 21
_reflns_limit_l_min 0
_reflns_number_gt 7370
_reflns_number_total 8448
_reflns_threshold_expression I>=2u(I)
_cod_data_source_file ic6b03071_si_001.cif
_cod_data_source_block cd59zsa
_cod_depositor_comments 'Adding full bibliography for 4345651--4345656.cif.'
_cod_database_code 4345652
_olex2_refinement_description
; 
1. Fixed Uiso 
 At 1.2 times of: 
  All C(H) groups, All C(H,H) groups 
 At 1.5 times of: 
  All N(H) groups, All O(H) groups 
2.a Secondary CH2 refined with riding coordinates: 
 C1(H1a,H1b), C13(H13a,H13b), C25(H25a,H25b) 
2.b Aromatic/amide H refined with riding coordinates: 
 C4(H4), C6(H6a), C8(H8), C9(H9), C10(H10), C11(H11), C12(H12), C16(H16), 
 C18(H18), C20(H20), C21(H21), C22(H22), C23(H23), C24(H24), C28(H28), 
 C30(H30),   C32(H32), C33(H33), C34(H34), C35(H35), C36(H36) 
;
_olex2_submission_special_instructions 'No special instructions were received'

loop_
_space_group_symop_id
_space_group_symop_operation_xyz
1 x,y,z
2 -x,y+1/2,-z+1/2
3 -x,-y,-z
4 x,-y-1/2,z-1/2

loop_
_atom_site_label
_atom_site_type_symbol
_atom_site_fract_x
_atom_site_fract_y
_atom_site_fract_z
_atom_site_U_iso_or_equiv
_atom_site_adp_type
_atom_site_occupancy
_atom_site_refinement_flags_posn
Br1 Br 0.976088(19) 0.464204(14) 0.742836(14) 0.02286(6) Uani 1.000000 .
Br2 Br 0.44468(2) 0.189941(16) 0.614301(17) 0.03029(7) Uani 1.000000 .
Br3 Br 1.041259(18) 0.137718(14) 0.437657(14) 0.02222(6) Uani 1.000000 .
Fe1 Fe 0.72867(2) 0.401442(18) 0.442641(18) 0.01397(7) Uani 1.000000 .
O1 O 0.69187(13) 0.48536(10) 0.35157(10) 0.0183(3) Uani 1.000000 .
H1 H 0.712(2) 0.4652(19) 0.3132(19) 0.0275(5) Uiso 1.000000 R
N1 N 0.77019(14) 0.31286(11) 0.54455(11) 0.0139(3) Uani 1.000000 .
N2 N 0.80938(14) 0.48095(11) 0.52450(11) 0.0150(3) Uani 1.000000 .
N3 N 0.57923(14) 0.35643(12) 0.46579(11) 0.0181(4) Uani 1.000000 .
N4 N 0.83135(14) 0.32323(11) 0.38600(11) 0.0148(3) Uani 1.000000 .
N5 N 0.80947(15) 0.61435(11) 0.39397(11) 0.0172(4) Uani 1.000000 .
H5 H 0.769(2) 0.5733(19) 0.3821(17) 0.0258(5) Uiso 1.000000 R
N6 N 0.48562(16) 0.48336(12) 0.34805(12) 0.0209(4) Uani 1.000000 .
H6 H 0.558(3) 0.4847(19) 0.3531(18) 0.0313(6) Uiso 1.000000 R
N7 N 0.77025(15) 0.41000(11) 0.22692(11) 0.0183(4) Uani 1.000000 .
C1 C 0.78142(17) 0.36521(13) 0.61808(13) 0.0163(4) Uani 1.000000 .
H1a H 0.71129(17) 0.37740(13) 0.63851(13) 0.0195(5) Uiso 1.000000 R
H1b H 0.82343(17) 0.33598(13) 0.66139(13) 0.0195(5) Uiso 1.000000 R
C2 C 0.83524(17) 0.44406(13) 0.59649(13) 0.0153(4) Uani 1.000000 .
C3 C 0.91196(17) 0.49077(14) 0.64064(13) 0.0177(4) Uani 1.000000 .
C4 C 0.93324(17) 0.55995(14) 0.59499(14) 0.0185(4) Uani 1.000000 .
H4 H 0.98120(17) 0.60314(14) 0.60914(14) 0.0221(5) Uiso 1.000000 R
C5 C 0.86895(17) 0.55294(13) 0.52323(13) 0.0164(4) Uani 1.000000 .
C6 C 0.86589(17) 0.61410(13) 0.46237(14) 0.0180(4) Uani 1.000000 .
H6a H 0.91009(17) 0.66063(13) 0.47230(14) 0.0217(5) Uiso 1.000000 R
C7 C 0.80811(17) 0.68124(14) 0.33800(14) 0.0194(4) Uani 1.000000 .
C8 C 0.8410(2) 0.76071(15) 0.35938(17) 0.0272(5) Uani 1.000000 .
H8 H 0.8670(2) 0.77234(15) 0.41330(17) 0.0327(6) Uiso 1.000000 R
C9 C 0.8355(2) 0.82265(17) 0.3012(2) 0.0350(6) Uani 1.000000 .
H9 H 0.8590(2) 0.87667(17) 0.3153(2) 0.0420(8) Uiso 1.000000 R
C10 C 0.7964(2) 0.80681(18) 0.22290(19) 0.0360(6) Uani 1.000000 .
H10 H 0.7925(2) 0.84981(18) 0.18363(19) 0.0432(8) Uiso 1.000000 R
C11 C 0.7629(2) 0.72812(18) 0.20197(17) 0.0324(6) Uani 1.000000 .
H11 H 0.7357(2) 0.71706(18) 0.14825(17) 0.0389(7) Uiso 1.000000 R
C12 C 0.7689(2) 0.66541(16) 0.25916(15) 0.0251(5) Uani 1.000000 .
H12 H 0.7461(2) 0.61136(16) 0.24447(15) 0.0301(6) Uiso 1.000000 R
C13 C 0.68229(17) 0.25331(13) 0.54846(14) 0.0171(4) Uani 1.000000 .
H13a H 0.69561(17) 0.20511(13) 0.51349(14) 0.0205(5) Uiso 1.000000 R
H13b H 0.67736(17) 0.23348(13) 0.60503(14) 0.0205(5) Uiso 1.000000 R
C14 C 0.58096(17) 0.29375(14) 0.52045(13) 0.0177(4) Uani 1.000000 .
C15 C 0.47860(18) 0.27242(15) 0.53950(15) 0.0221(5) Uani 1.000000 .
C16 C 0.41007(19) 0.32331(16) 0.49521(16) 0.0261(5) Uani 1.000000 .
H16 H 0.33550(19) 0.32336(16) 0.49562(16) 0.0313(6) Uiso 1.000000 R
C17 C 0.47317(18) 0.37504(15) 0.44936(15) 0.0222(5) Uani 1.000000 .
C18 C 0.43261(18) 0.43436(15) 0.39370(14) 0.0222(5) Uani 1.000000 .
H18 H 0.35822(18) 0.43926(15) 0.38882(14) 0.0266(6) Uiso 1.000000 R
C19 C 0.43654(18) 0.53765(15) 0.28991(14) 0.0215(5) Uani 1.000000 .
C20 C 0.3439(2) 0.51658(17) 0.24578(15) 0.0275(5) Uani 1.000000 .
H20 H 0.3126(2) 0.46399(17) 0.25275(15) 0.0330(6) Uiso 1.000000 R
C21 C 0.2979(2) 0.5731(2) 0.19171(15) 0.0338(6) Uani 1.000000 .
H21 H 0.2341(2) 0.5593(2) 0.16242(15) 0.0406(8) Uiso 1.000000 R
C22 C 0.3433(2) 0.6492(2) 0.17974(16) 0.0373(7) Uani 1.000000 .
H22 H 0.3104(2) 0.6878(2) 0.14319(16) 0.0447(8) Uiso 1.000000 R
C23 C 0.4374(3) 0.66885(19) 0.22162(18) 0.0374(6) Uani 1.000000 .
H23 H 0.4702(3) 0.72047(19) 0.21251(18) 0.0448(8) Uiso 1.000000 R
C24 C 0.4839(2) 0.61323(16) 0.27684(16) 0.0277(5) Uani 1.000000 .
H24 H 0.5481(2) 0.62701(16) 0.30560(16) 0.0332(6) Uiso 1.000000 R
C25 C 0.87042(17) 0.27271(13) 0.52669(13) 0.0164(4) Uani 1.000000 .
H25a H 0.92961(17) 0.30396(13) 0.55308(13) 0.0197(5) Uiso 1.000000 R
H25b H 0.87188(17) 0.21607(13) 0.54927(13) 0.0197(5) Uiso 1.000000 R
C26 C 0.88327(16) 0.26914(13) 0.43698(13) 0.0148(4) Uani 1.000000 .
C27 C 0.95122(17) 0.22029(13) 0.39361(13) 0.0163(4) Uani 1.000000 .
C28 C 0.94194(18) 0.24484(14) 0.31277(13) 0.0185(4) Uani 1.000000 .
H28 H 0.97878(18) 0.22311(14) 0.26879(13) 0.0222(5) Uiso 1.000000 R
C29 C 0.86718(17) 0.30817(13) 0.30939(13) 0.0164(4) Uani 1.000000 .
C30 C 0.83677(18) 0.35010(13) 0.23557(13) 0.0180(4) Uani 1.000000 .
H30 H 0.86885(18) 0.33204(13) 0.18784(13) 0.0217(5) Uiso 1.000000 R
C31 C 0.75215(19) 0.44677(14) 0.14908(13) 0.0201(4) Uani 1.000000 .
C32 C 0.8262(2) 0.44874(14) 0.08980(14) 0.0218(5) Uani 1.000000 .
H32 H 0.8939(2) 0.42536(14) 0.10060(14) 0.0262(6) Uiso 1.000000 R
C33 C 0.8010(2) 0.48499(15) 0.01465(15) 0.0281(5) Uani 1.000000 .
H33 H 0.8505(2) 0.48409(15) -0.02661(15) 0.0337(6) Uiso 1.000000 R
C34 C 0.7043(3) 0.52229(17) -0.00027(16) 0.0352(6) Uani 1.000000 .
H34 H 0.6879(3) 0.54752(17) -0.05145(16) 0.0423(8) Uiso 1.000000 R
C35 C 0.6318(2) 0.52291(18) 0.05900(17) 0.0359(6) Uani 1.000000 .
H35 H 0.5659(2) 0.54940(18) 0.04893(17) 0.0431(8) Uiso 1.000000 R
C36 C 0.6547(2) 0.48488(16) 0.13358(15) 0.0275(5) Uani 1.000000 .
H36 H 0.6041(2) 0.48481(16) 0.17403(15) 0.0330(6) Uiso 1.000000 R

loop_
_atom_site_aniso_label
_atom_site_aniso_U_11
_atom_site_aniso_U_22
_atom_site_aniso_U_33
_atom_site_aniso_U_12
_atom_site_aniso_U_13
_atom_site_aniso_U_23
Br1 0.02796(12) 0.01928(11) 0.02040(11) -0.00102(9) -0.00789(9) -0.00039(8)
Br2 0.02659(13) 0.02809(13) 0.03676(14) -0.00809(10) 0.00726(10) 0.00446(11)
Br3 0.02390(12) 0.02187(11) 0.02067(11) 0.01026(9) -0.00104(8) 0.00010(8)
Fe1 0.01301(14) 0.01228(14) 0.01638(14) 0.00048(11) -0.00151(11) -0.00061(11)
O1 0.0182(8) 0.0166(7) 0.0197(8) 0.0021(6) -0.0032(6) 0.0012(6)
N1 0.0118(8) 0.0137(8) 0.0164(8) 0.0005(6) 0.0017(6) -0.0013(7)
N2 0.0145(8) 0.0132(8) 0.0174(8) -0.0007(7) -0.0002(7) -0.0018(7)
N3 0.0140(9) 0.0189(9) 0.0210(9) 0.0013(7) -0.0011(7) -0.0010(7)
N4 0.0154(8) 0.0133(8) 0.0154(8) 0.0005(7) -0.0014(7) -0.0012(7)
N5 0.0183(9) 0.0133(8) 0.0200(9) -0.0009(7) 0.0018(7) 0.0010(7)
N6 0.0159(9) 0.0219(10) 0.0245(10) 0.0044(7) -0.0030(7) -0.0023(8)
N7 0.0206(9) 0.0169(9) 0.0168(9) -0.0010(7) -0.0043(7) -0.0008(7)
C1 0.0187(10) 0.0154(10) 0.0148(9) -0.0002(8) 0.0022(8) -0.0011(8)
C2 0.0165(10) 0.0136(9) 0.0157(9) 0.0014(8) 0.0008(7) -0.0019(8)
C3 0.0188(11) 0.0173(10) 0.0166(10) 0.0011(8) -0.0025(8) -0.0017(8)
C4 0.0177(10) 0.0151(10) 0.0224(11) -0.0024(8) -0.0004(8) -0.0025(8)
C5 0.0160(10) 0.0132(9) 0.0199(10) -0.0006(8) 0.0009(8) -0.0018(8)
C6 0.0146(10) 0.0152(10) 0.0245(11) -0.0005(8) 0.0026(8) -0.0011(8)
C7 0.0160(10) 0.0173(10) 0.0253(11) 0.0019(8) 0.0043(8) 0.0044(9)
C8 0.0242(12) 0.0174(11) 0.0398(14) -0.0008(9) -0.0018(10) 0.0022(10)
C9 0.0267(13) 0.0208(12) 0.0574(18) -0.0017(10) 0.0015(12) 0.0110(12)
C10 0.0299(14) 0.0320(14) 0.0467(16) 0.0063(11) 0.0074(12) 0.0227(13)
C11 0.0329(14) 0.0365(15) 0.0281(13) 0.0094(12) 0.0037(10) 0.0117(11)
C12 0.0268(12) 0.0226(12) 0.0258(12) 0.0036(9) 0.0022(9) 0.0045(10)
C13 0.0175(10) 0.0125(9) 0.0211(10) -0.0009(8) -0.0005(8) 0.0012(8)
C14 0.0154(10) 0.0172(10) 0.0205(10) -0.0021(8) 0.0010(8) -0.0024(8)
C15 0.0191(11) 0.0213(11) 0.0262(11) -0.0036(9) 0.0027(9) -0.0010(9)
C16 0.0153(11) 0.0304(13) 0.0324(13) -0.0015(9) 0.0007(9) -0.0003(10)
C17 0.0172(11) 0.0240(11) 0.0255(11) 0.0016(9) 0.0005(9) -0.0028(9)
C18 0.0152(10) 0.0254(12) 0.0255(11) 0.0040(9) -0.0030(8) -0.0042(10)
C19 0.0197(11) 0.0271(12) 0.0175(10) 0.0079(9) -0.0013(8) -0.0047(9)
C20 0.0238(12) 0.0373(14) 0.0210(11) 0.0041(10) -0.0026(9) -0.0069(10)
C21 0.0256(13) 0.0561(18) 0.0189(11) 0.0109(12) -0.0067(9) -0.0061(12)
C22 0.0426(16) 0.0488(17) 0.0202(12) 0.0237(14) -0.0015(11) 0.0055(12)
C23 0.0443(17) 0.0314(14) 0.0361(15) 0.0069(12) -0.0007(12) 0.0056(12)
C24 0.0259(13) 0.0279(13) 0.0287(12) 0.0036(10) -0.0045(10) 0.0004(10)
C25 0.0153(10) 0.0164(10) 0.0172(10) 0.0037(8) -0.0015(8) 0.0010(8)
C26 0.0137(10) 0.0130(9) 0.0175(10) 0.0007(7) -0.0019(7) -0.0010(8)
C27 0.0160(10) 0.0138(9) 0.0187(10) 0.0030(8) -0.0021(8) -0.0007(8)
C28 0.0200(11) 0.0170(10) 0.0183(10) 0.0021(8) 0.0000(8) -0.0040(8)
C29 0.0183(10) 0.0145(10) 0.0159(10) -0.0016(8) -0.0023(8) -0.0030(8)
C30 0.0228(11) 0.0156(10) 0.0154(10) -0.0016(8) -0.0013(8) -0.0034(8)
C31 0.0269(12) 0.0145(10) 0.0180(10) 0.0005(8) -0.0061(9) -0.0039(8)
C32 0.0272(12) 0.0166(10) 0.0211(11) -0.0017(9) -0.0050(9) -0.0014(9)
C33 0.0414(15) 0.0210(12) 0.0211(11) -0.0017(10) -0.0039(10) -0.0015(9)
C34 0.0532(18) 0.0310(14) 0.0202(12) 0.0085(12) -0.0100(11) 0.0021(10)
C35 0.0424(16) 0.0351(15) 0.0286(13) 0.0165(12) -0.0133(12) -0.0026(11)
C36 0.0319(14) 0.0264(12) 0.0235(12) 0.0069(10) -0.0072(10) -0.0041(10)

loop_
_atom_type_symbol
_atom_type_scat_dispersion_real
_atom_type_scat_dispersion_imag
_atom_type_scat_Cromer_Mann_a1
_atom_type_scat_Cromer_Mann_a2
_atom_type_scat_Cromer_Mann_a3
_atom_type_scat_Cromer_Mann_a4
_atom_type_scat_Cromer_Mann_b1
_atom_type_scat_Cromer_Mann_b2
_atom_type_scat_Cromer_Mann_b3
_atom_type_scat_Cromer_Mann_b4
_atom_type_scat_Cromer_Mann_c
_atom_type_scat_source
_atom_type_scat_dispersion_source
C 0.00347 0.00161 2.31000 1.02000 1.58860 0.86500 20.84390 10.20750 0.56870 51.65120 0.215599998832 'International Tables Volume C Table 6.1.1.4 (pp. 500-502)' 'Henke, Gullikson and Davis, At. Data and Nucl. Data Tables, 1993, 54, 2'
H 0.00000 0.00000 0.49300 0.32291 0.14019 0.04081 10.51090 26.12570 3.14236 57.79970 0.0030380000826 'International Tables Volume C Table 6.1.1.4 (pp. 500-502)' 'Henke, Gullikson and Davis, At. Data and Nucl. Data Tables, 1993, 54, 2'
O 0.01158 0.00611 3.04850 2.28680 1.54630 0.86700 13.27710 5.70110 0.32390 32.90890 0.250800013542 'International Tables Volume C Table 6.1.1.4 (pp. 500-502)' 'Henke, Gullikson and Davis, At. Data and Nucl. Data Tables, 1993, 54, 2'
N 0.00653 0.00323 12.21260 3.13220 2.01250 1.16630 0.00570 9.89330 28.99750 0.58260 -11.5290002823 'International Tables Volume C Table 6.1.1.4 (pp. 500-502)' 'Henke, Gullikson and Davis, At. Data and Nucl. Data Tables, 1993, 54, 2'
Fe 0.35822 0.84933 11.76950 7.35730 3.52220 2.30450 4.76110 0.30720 15.35350 76.88050 1.03690004349 'International Tables Volume C Table 6.1.1.4 (pp. 500-502)' 'Henke, Gullikson and Davis, At. Data and Nucl. Data Tables, 1993, 54, 2'
Br -0.28346 2.55990 17.17890 5.23580 5.63770 3.98510 2.17230 16.57960 0.26090 41.43280 2.95569992065 'International Tables Volume C Table 6.1.1.4 (pp. 500-502)' 'Henke, Gullikson and Davis, At. Data and Nucl. Data Tables, 1993, 54, 2'

loop_
_exptl_crystal_face_index_h
_exptl_crystal_face_index_k
_exptl_crystal_face_index_l
_exptl_crystal_face_perp_dist
-1.00 2.00 -2.00 0.0970
0.00 -2.00 -1.00 0.0260
0.00 2.00 1.00 0.0560
0.00 1.00 -2.00 0.0250
-1.00 -1.00 2.00 0.1250
1.00 1.00 -2.00 0.0890
-2.00 -1.00 2.00 0.1750
0.00 -1.00 -1.00 0.0230
0.00 1.00 1.00 0.0550
2.00 -2.00 1.00 0.1530
0.00 -1.00 1.00 0.0350
0.00 1.00 -1.00 0.0400
0.00 1.00 2.00 0.0550
0.00 -1.00 -2.00 0.0230
-2.00 1.00 0.00 0.1940
1.00 0.00 0.00 0.1910

loop_
_geom_angle_atom_site_label_1
_geom_angle_atom_site_label_2
_geom_angle_atom_site_label_3
_geom_angle
N1 Fe1 O1 178.33(7)
N2 Fe1 O1 98.51(7)
N2 Fe1 N1 79.86(7)
N3 Fe1 O1 100.80(7)
N3 Fe1 N1 79.82(7)
N3 Fe1 N2 121.23(7)
N4 Fe1 O1 101.62(7)
N4 Fe1 N1 79.39(7)
N4 Fe1 N2 111.39(7)
N4 Fe1 N3 117.95(7)
H1 O1 Fe1 104(2)
C1 N1 Fe1 104.68(12)
C13 N1 Fe1 107.36(12)
C13 N1 C1 112.32(16)
C25 N1 Fe1 107.80(12)
C25 N1 C1 111.56(16)
C25 N1 C13 112.61(17)
C2 N2 Fe1 112.40(14)
C5 N2 Fe1 139.05(15)
C5 N2 C2 105.95(17)
C14 N3 Fe1 113.45(14)
C17 N3 Fe1 140.30(16)
C17 N3 C14 105.84(19)
C26 N4 Fe1 114.42(14)
C29 N4 Fe1 139.56(15)
C29 N4 C26 106.01(17)
C6 N5 H5 119.5(19)
C7 N5 H5 117.1(19)
C7 N5 C6 123.3(2)
C18 N6 H6 120.4(19)
C19 N6 H6 116.7(19)
C19 N6 C18 122.8(2)
C31 N7 C30 119.3(2)
H1a C1 N1 109.95(11)
H1b C1 N1 109.95(11)
H1b C1 H1a 108.3
C2 C1 N1 108.71(17)
C2 C1 H1a 109.95(11)
C2 C1 H1b 109.95(11)
C1 C2 N2 119.32(18)
C3 C2 N2 110.25(19)
C3 C2 C1 130.42(19)
C2 C3 Br1 126.61(17)
C4 C3 Br1 125.63(17)
C4 C3 C2 107.76(19)
H4 C4 C3 127.21(13)
C5 C4 C3 105.59(19)
C5 C4 H4 127.21(13)
C4 C5 N2 110.44(19)
C6 C5 N2 127.2(2)
C6 C5 C4 122.3(2)
C5 C6 N5 127.6(2)
H6a C6 N5 116.20(13)
H6a C6 C5 116.20(12)
C8 C7 N5 123.2(2)
C12 C7 N5 117.1(2)
C12 C7 C8 119.7(2)
H8 C8 C7 120.32(15)
C9 C8 C7 119.4(3)
C9 C8 H8 120.32(17)
H9 C9 C8 119.57(17)
C10 C9 C8 120.9(3)
C10 C9 H9 119.57(16)
H10 C10 C9 120.14(16)
C11 C10 C9 119.7(2)
C11 C10 H10 120.14(16)
H11 C11 C10 119.94(16)
C12 C11 C10 120.1(3)
C12 C11 H11 119.94(17)
C11 C12 C7 120.2(2)
H12 C12 C7 119.88(14)
H12 C12 C11 119.88(17)
H13a C13 N1 109.66(11)
H13b C13 N1 109.66(11)
H13b C13 H13a 108.2
C14 C13 N1 110.01(17)
C14 C13 H13a 109.66(12)
C14 C13 H13b 109.66(12)
C13 C14 N3 121.08(19)
C15 C14 N3 110.5(2)
C15 C14 C13 128.3(2)
C14 C15 Br2 124.70(18)
C16 C15 Br2 127.53(18)
C16 C15 C14 107.8(2)
H16 C16 C15 126.99(14)
C17 C16 C15 106.0(2)
C17 C16 H16 126.99(14)
C16 C17 N3 109.9(2)
C18 C17 N3 126.3(2)
C18 C17 C16 123.7(2)
C17 C18 N6 127.4(2)
H18 C18 N6 116.32(13)
H18 C18 C17 116.32(14)
C20 C19 N6 122.0(2)
C24 C19 N6 118.1(2)
C24 C19 C20 119.9(2)
H20 C20 C19 120.30(16)
C21 C20 C19 119.4(3)
C21 C20 H20 120.30(17)
H21 C21 C20 119.48(17)
C22 C21 C20 121.0(3)
C22 C21 H21 119.48(15)
H22 C22 C21 120.29(15)
C23 C22 C21 119.4(2)
C23 C22 H22 120.29(18)
H23 C23 C22 119.88(18)
C24 C23 C22 120.2(3)
C24 C23 H23 119.88(18)
C23 C24 C19 120.0(2)
H24 C24 C19 120.01(14)
H24 C24 C23 120.01(18)
H25a C25 N1 109.51(11)
H25b C25 N1 109.51(11)
H25b C25 H25a 108.1
C26 C25 N1 110.68(17)
C26 C25 H25a 109.51(12)
C26 C25 H25b 109.51(11)
C25 C26 N4 120.65(18)
C27 C26 N4 110.13(18)
C27 C26 C25 128.98(19)
C26 C27 Br3 125.96(16)
C28 C27 Br3 126.38(17)
C28 C27 C26 107.64(19)
H28 C28 C27 127.08(13)
C29 C28 C27 105.84(19)
C29 C28 H28 127.08(13)
C28 C29 N4 110.38(19)
C30 C29 N4 127.1(2)
C30 C29 C28 122.5(2)
C29 C30 N7 126.8(2)
H30 C30 N7 116.59(13)
H30 C30 C29 116.59(13)
C32 C31 N7 123.9(2)
C36 C31 N7 116.9(2)
C36 C31 C32 119.3(2)
H32 C32 C31 120.03(13)
C33 C32 C31 119.9(2)
C33 C32 H32 120.03(16)
H33 C33 C32 119.82(16)
C34 C33 C32 120.4(3)
C34 C33 H33 119.82(16)
H34 C34 C33 119.98(16)
C35 C34 C33 120.0(2)
C35 C34 H34 119.98(15)
H35 C35 C34 119.88(15)
C36 C35 C34 120.2(3)
C36 C35 H35 119.88(17)
C35 C36 C31 120.1(3)
H36 C36 C31 119.95(15)
H36 C36 C35 119.95(17)

loop_
_geom_bond_atom_site_label_1
_geom_bond_atom_site_label_2
_geom_bond_distance
Br1 C3 1.882(2)
Br2 C15 1.882(2)
Br3 C27 1.883(2)
Fe1 O1 2.0602(16)
Fe1 N1 2.2503(18)
Fe1 N2 2.0955(18)
Fe1 N3 2.0910(19)
Fe1 N4 2.0759(18)
O1 H1 0.77(3)
N1 C1 1.479(3)
N1 C13 1.482(3)
N1 C25 1.475(3)
N2 C2 1.353(3)
N2 C5 1.392(3)
N3 C14 1.356(3)
N3 C17 1.397(3)
N4 C26 1.361(3)
N4 C29 1.384(3)
N5 H5 0.86(3)
N5 C6 1.304(3)
N5 C7 1.422(3)
N6 H6 0.92(3)
N6 C18 1.305(3)
N6 C19 1.421(3)
N7 C30 1.291(3)
N7 C31 1.421(3)
C1 H1a 0.9900
C1 H1b 0.9900
C1 C2 1.501(3)
C2 C3 1.408(3)
C3 C4 1.384(3)
C4 H4 0.9500
C4 C5 1.407(3)
C5 C6 1.408(3)
C6 H6a 0.9500
C7 C8 1.394(3)
C7 C12 1.391(3)
C8 H8 0.9500
C8 C9 1.387(4)
C9 H9 0.9500
C9 C10 1.382(4)
C10 H10 0.9500
C10 C11 1.383(4)
C11 H11 0.9500
C11 C12 1.385(3)
C12 H12 0.9500
C13 H13a 0.9900
C13 H13b 0.9900
C13 C14 1.499(3)
C14 C15 1.399(3)
C15 C16 1.381(3)
C16 H16 0.9500
C16 C17 1.407(3)
C17 C18 1.408(3)
C18 H18 0.9500
C19 C20 1.396(3)
C19 C24 1.387(4)
C20 H20 0.9500
C20 C21 1.386(4)
C21 H21 0.9500
C21 C22 1.380(5)
C22 H22 0.9500
C22 C23 1.389(4)
C23 H23 0.9500
C23 C24 1.391(4)
C24 H24 0.9500
C25 H25a 0.9900
C25 H25b 0.9900
C25 C26 1.495(3)
C26 C27 1.396(3)
C27 C28 1.388(3)
C28 H28 0.9500
C28 C29 1.399(3)
C29 C30 1.428(3)
C30 H30 0.9500
C31 C32 1.391(3)
C31 C36 1.397(3)
C32 H32 0.9500
C32 C33 1.392(3)
C33 H33 0.9500
C33 C34 1.382(4)
C34 H34 0.9500
C34 C35 1.377(4)
C35 H35 0.9500
C35 C36 1.391(4)
C36 H36 0.9500

loop_
_geom_hbond_atom_site_label_D
_geom_hbond_atom_site_label_H
_geom_hbond_atom_site_label_A
_geom_hbond_distance_DH
_geom_hbond_distance_HA
_geom_hbond_distance_DA
_geom_hbond_angle_DHA
O1 H1 N7 0.77(3) 1.86(3) 2.628(3) 174(3)
N5 H5 O1 0.86(3) 1.79(3) 2.644(3) 176(3)
N6 H6 O1 0.92(3) 1.71(3) 2.624(3) 174(3)
